data_4065536
loop_
_publ_author_name
'Lei, Hao'
'Guo, Jing-Dong'
'Fettinger, James C.'
'Nagase, Shigeru'
'Power, Philip P.'

_publ_section_title
;
 Synthesis, Characterization, and CO Elimination of Ferrio-Substituted
 Two-Coordinate Germylenes and Stannylenes
;
_journal_issue 22
_journal_name_full Organometallics
_journal_page_first 6316
_journal_paper_doi 10.1021/om200912x
_journal_volume 30
_journal_year 2011
_chemical_formula_moiety 'C84 H108 Fe2 O2 Sn2, 3(C7 H8)'
_chemical_formula_sum 'C105 H132 Fe2 O2 Sn2'
_chemical_formula_weight 1775.19
_chemical_name_systematic
; 
 ? 
;
_space_group_IT_number 2
_symmetry_cell_setting triclinic
_symmetry_space_group_name_Hall '-P 1'
_symmetry_space_group_name_H-M 'P -1'
_atom_sites_solution_hydrogens geom
_atom_sites_solution_primary direct
_atom_sites_solution_secondary difmap
_audit_creation_method SHELXL-97
_cell_angle_alpha 114.251(2)
_cell_angle_beta 107.508(2)
_cell_angle_gamma 99.328(2)
_cell_formula_units_Z 1
_cell_length_a 11.1938(17)
_cell_length_b 15.366(2)
_cell_length_c 15.715(2)
_cell_measurement_reflns_used 4376
_cell_measurement_temperature 90(2)
_cell_measurement_theta_max 30.51
_cell_measurement_theta_min 2.66
_cell_volume 2219.9(5)
_computing_cell_refinement 'SAINT (7.68A) (Bruker, 2009)'
_computing_data_collection 'Apex2 (2010-11.3) (Bruker, 2010)'
_computing_data_reduction 'SAINT (7.68A) (Bruker, 2009)'
_computing_molecular_graphics 'Bruker SHELXTL'
_computing_publication_material 'Bruker SHELXTL'
_computing_structure_refinement 'SHELXL-97 (Sheldrick, 2008)'
_computing_structure_solution 'SHELXS-97 (Sheldrick, 2008)'
_diffrn_ambient_temperature 90(2)
_diffrn_measured_fraction_theta_full 0.999
_diffrn_measured_fraction_theta_max 0.999
_diffrn_measurement_device_type 'Bruker APEX-II CCD'
_diffrn_measurement_method '\f and \w scans'
_diffrn_radiation_monochromator graphite
_diffrn_radiation_source 'fine-focus sealed tube'
_diffrn_radiation_type MoK\a
_diffrn_radiation_wavelength 0.71073
_diffrn_reflns_av_R_equivalents 0.0000
_diffrn_reflns_av_sigmaI/netI 0.0362
_diffrn_reflns_limit_h_max 13
_diffrn_reflns_limit_h_min -14
_diffrn_reflns_limit_k_max 18
_diffrn_reflns_limit_k_min -19
_diffrn_reflns_limit_l_max 20
_diffrn_reflns_limit_l_min 0
_diffrn_reflns_number 10201
_diffrn_reflns_theta_full 27.50
_diffrn_reflns_theta_max 27.50
_diffrn_reflns_theta_min 1.54
_exptl_absorpt_coefficient_mu 0.926
_exptl_absorpt_correction_T_max 0.7473
_exptl_absorpt_correction_T_min 0.6872
_exptl_absorpt_correction_type 'Empirical, Twinabs'
_exptl_absorpt_process_details 'TWINABS V2008/4 (Sheldrick, 2008)'
_exptl_crystal_colour brown
_exptl_crystal_density_diffrn 1.328
_exptl_crystal_density_method 'not measured'
_exptl_crystal_description Block
_exptl_crystal_F_000 930
_exptl_crystal_size_max 0.44
_exptl_crystal_size_mid 0.34
_exptl_crystal_size_min 0.33
_refine_diff_density_max 3.035
_refine_diff_density_min -2.673
_refine_diff_density_rms 0.126
_refine_ls_extinction_method none
_refine_ls_goodness_of_fit_ref 1.075
_refine_ls_hydrogen_treatment constr
_refine_ls_matrix_type full
_refine_ls_number_parameters 576
_refine_ls_number_reflns 10201
_refine_ls_number_restraints 24
_refine_ls_restrained_S_all 1.075
_refine_ls_R_factor_all 0.0551
_refine_ls_R_factor_gt 0.0499
_refine_ls_shift/su_max 0.001
_refine_ls_shift/su_mean 0.000
_refine_ls_structure_factor_coef Fsqd
_refine_ls_weighting_details 'calc w=1/[\s^2^(Fo^2^)+(0.0654P)^2^+5.0652P] where P=(Fo^2^+2Fc^2^)/3'
_refine_ls_weighting_scheme calc
_refine_ls_wR_factor_gt 0.1295
_refine_ls_wR_factor_ref 0.1326
_reflns_number_gt 9386
_reflns_number_total 10201
_reflns_threshold_expression >2sigma(I)
_cod_data_source_file om200912x_si_002.cif
_cod_data_source_block hl93tw58
_cod_depositor_comments
;
The following automatic conversions were performed:

'_symmetry_cell_setting' value 'Triclinic' changed to 'triclinic'
according to /home/saulius/struct/CIF-dictionaries/cif_core.dic
dictionary named 'cif_core.dic' version 2.4.1 from 2010-06-29.

Automatic conversion script
Id: cif_fix_values 1715 2011-07-08 13:25:40Z adriana 
;
_cod_original_cell_volume 2220.0(6)
_cod_database_code 4065536

loop_
_symmetry_equiv_pos_as_xyz
'x, y, z'
'-x, -y, -z'

loop_
_atom_site_label
_atom_site_type_symbol
_atom_site_fract_x
_atom_site_fract_y
_atom_site_fract_z
_atom_site_U_iso_or_equiv
_atom_site_adp_type
_atom_site_occupancy
_atom_site_symmetry_multiplicity
_atom_site_calc_flag
_atom_site_refinement_flags
_atom_site_disorder_assembly
_atom_site_disorder_group
Sn1 Sn 0.50389(2) 0.899523(17) 0.00047(2) 0.01749(8) Uani 1 1 d . . .
Fe1 Fe 0.34552(11) 0.99310(8) 0.03217(10) 0.01683(14) Uani 0.52 1 d P . 1
C37 C 0.4624(8) 1.0684(6) 0.1585(6) 0.0208(15) Uani 0.52 1 d P A 1
O37 O 0.5443(8) 1.1169(5) 0.2415(5) 0.0346(15) Uani 0.52 1 d P A 1
C38 C 0.1936(9) 0.8791(6) 0.0122(7) 0.047(3) Uani 0.52 1 d PG B 1
H38 H 0.2068 0.8374 0.0428 0.056 Uiso 0.52 1 calc PR B 1
C39 C 0.1685(7) 0.9718(6) 0.0545(5) 0.044(3) Uani 0.52 1 d PG B 1
H39 H 0.1620 1.0031 0.1183 0.053 Uiso 0.52 1 calc PR B 1
C40 C 0.1549(7) 1.0095(5) -0.0154(5) 0.0213(17) Uani 0.52 1 d PGU B 1
H40 H 0.1376 1.0705 -0.0066 0.026 Uiso 0.52 1 calc PR B 1
C41 C 0.1716(7) 0.9401(5) -0.1009(4) 0.0287(19) Uani 0.52 1 d PG B 1
H41 H 0.1674 0.9464 -0.1593 0.034 Uiso 0.52 1 calc PR B 1
C42 C 0.1955(8) 0.8594(4) -0.0838(6) 0.041(2) Uani 0.52 1 d PGU B 1
H42 H 0.2102 0.8024 -0.1288 0.049 Uiso 0.52 1 calc PR B 1
Fe2 Fe 0.31057(12) 0.96285(9) -0.03273(11) 0.01683(14) Uani 0.48 1 d P . 2
C43 C 0.2957(10) 0.9153(7) -0.1605(8) 0.030(2) Uani 0.48 1 d P C 2
O43 O 0.2852(9) 0.8835(6) -0.2441(6) 0.0411(18) Uani 0.48 1 d P C 2
C44 C 0.1582(9) 0.8704(5) -0.0286(7) 0.047(3) Uani 0.48 1 d PG D 2
H44 H 0.1272 0.7987 -0.0664 0.056 Uiso 0.48 1 calc PR D 2
C45 C 0.2629(8) 0.9311(6) 0.0702(6) 0.055(4) Uani 0.48 1 d PG D 2
H45 H 0.3143 0.9070 0.1101 0.066 Uiso 0.48 1 calc PR D 2
C46 C 0.2772(8) 1.0339(6) 0.0990(5) 0.037(2) Uani 0.48 1 d PG D 2
H46 H 0.3399 1.0908 0.1615 0.045 Uiso 0.48 1 calc PR D 2
C47 C 0.1814(8) 1.0369(5) 0.0179(6) 0.024(2) Uani 0.48 1 d PGU D 2
H47 H 0.1687 1.0960 0.0166 0.029 Uiso 0.48 1 calc PR D 2
C48 C 0.1078(7) 0.9358(6) -0.0610(5) 0.044(3) Uani 0.48 1 d PG D 2
H48 H 0.0373 0.9155 -0.1242 0.053 Uiso 0.48 1 calc PR D 2
C1 C 0.4683(4) 0.7539(3) -0.0013(4) 0.0193(6) Uani 1 1 d . . .
C2 C 0.5015(4) 0.7522(3) 0.0913(4) 0.0216(8) Uani 1 1 d . . .
C3 C 0.4545(5) 0.6622(4) 0.0912(4) 0.0275(9) Uani 1 1 d . . .
H3 H 0.4770 0.6614 0.1542 0.033 Uiso 1 1 calc R . .
C4 C 0.3753(4) 0.5738(3) 0.0001(5) 0.0271(7) Uani 1 1 d . . .
H4 H 0.3389 0.5140 0.0008 0.033 Uiso 1 1 calc R . .
C5 C 0.3496(4) 0.5734(3) -0.0923(4) 0.0263(9) Uani 1 1 d . . .
H5 H 0.2999 0.5119 -0.1546 0.032 Uiso 1 1 calc R . .
C6 C 0.3957(4) 0.6622(3) -0.0952(4) 0.0218(8) Uani 1 1 d . . .
C7 C 0.5963(4) 0.8439(3) 0.1916(4) 0.0229(8) Uani 1 1 d . . .
C8 C 0.5546(5) 0.8984(3) 0.2674(4) 0.0283(9) Uani 1 1 d . . .
C9 C 0.6482(5) 0.9821(3) 0.3596(4) 0.0325(10) Uani 1 1 d . . .
H9 H 0.6186 1.0197 0.4095 0.039 Uiso 1 1 calc R . .
C10 C 0.7827(5) 1.0122(3) 0.3807(4) 0.0333(10) Uani 1 1 d . . .
C11 C 0.8236(5) 0.9543(4) 0.3067(4) 0.0288(9) Uani 1 1 d . . .
H11 H 0.9153 0.9725 0.3202 0.035 Uiso 1 1 calc R . .
C12 C 0.7349(4) 0.8714(3) 0.2143(4) 0.0257(9) Uani 1 1 d . . .
C13 C 0.4125(5) 0.8648(4) 0.2552(5) 0.0343(11) Uani 1 1 d . . .
H13 H 0.3553 0.8178 0.1810 0.041 Uiso 1 1 calc R . .
C14 C 0.3580(6) 0.9532(5) 0.2927(6) 0.0475(15) Uani 1 1 d . . .
H14A H 0.3972 0.9903 0.3677 0.071 Uiso 1 1 calc R . .
H14B H 0.2614 0.9265 0.2674 0.071 Uiso 1 1 calc R . .
H14C H 0.3811 0.9989 0.2670 0.071 Uiso 1 1 calc R . .
C15 C 0.4007(6) 0.8076(4) 0.3145(5) 0.0410(13) Uani 1 1 d . . .
H15A H 0.4256 0.7469 0.2869 0.061 Uiso 1 1 calc R . .
H15B H 0.3090 0.7880 0.3075 0.061 Uiso 1 1 calc R . .
H15C H 0.4599 0.8514 0.3870 0.061 Uiso 1 1 calc R . .
C16 C 0.8871(6) 1.1061(4) 0.4763(5) 0.0439(13) Uani 1 1 d . . .
H16 H 0.9714 1.0904 0.4952 0.053 Uiso 1 1 calc R . .
C17 C 0.9128(7) 1.1930(4) 0.4520(7) 0.060(2) Uani 1 1 d . . .
H17A H 0.8328 1.2122 0.4367 0.090 Uiso 1 1 calc R . .
H17B H 0.9355 1.1708 0.3926 0.090 Uiso 1 1 calc R . .
H17C H 0.9864 1.2513 0.5110 0.090 Uiso 1 1 calc R . .
C18 C 0.8501(6) 1.1387(4) 0.5679(5) 0.0515(15) Uani 1 1 d . . .
H18A H 0.7708 1.1588 0.5530 0.077 Uiso 1 1 calc R . .
H18B H 0.9237 1.1961 0.6281 0.077 Uiso 1 1 calc R . .
H18C H 0.8320 1.0823 0.5816 0.077 Uiso 1 1 calc R . .
C19 C 0.7883(5) 0.8044(4) 0.1428(4) 0.0334(11) Uani 1 1 d . . .
H19 H 0.7240 0.7787 0.0710 0.040 Uiso 1 1 calc R . .
C20 C 0.9246(5) 0.8591(5) 0.1546(5) 0.0421(13) Uani 1 1 d . . .
H20A H 0.9226 0.9208 0.1505 0.063 Uiso 1 1 calc R . .
H20B H 0.9461 0.8147 0.0999 0.063 Uiso 1 1 calc R . .
H20C H 0.9920 0.8767 0.2211 0.063 Uiso 1 1 calc R . .
C21 C 0.7961(6) 0.7128(4) 0.1577(5) 0.0486(15) Uani 1 1 d . . .
H21A H 0.8586 0.7357 0.2276 0.073 Uiso 1 1 calc R . .
H21B H 0.8265 0.6691 0.1090 0.073 Uiso 1 1 calc R . .
H21C H 0.7082 0.6748 0.1461 0.073 Uiso 1 1 calc R . .
C22 C 0.3764(4) 0.6553(3) -0.1973(4) 0.0217(8) Uani 1 1 d . . .
C23 C 0.4878(4) 0.6665(3) -0.2227(3) 0.0223(8) Uani 1 1 d . . .
C24 C 0.4700(4) 0.6612(3) -0.3165(4) 0.0250(8) Uani 1 1 d . . .
H24 H 0.5446 0.6682 -0.3331 0.030 Uiso 1 1 calc R . .
C25 C 0.3469(4) 0.6461(3) -0.3868(4) 0.0270(9) Uani 1 1 d . . .
C26 C 0.2381(4) 0.6299(4) -0.3633(4) 0.0288(9) Uani 1 1 d . . .
H26 H 0.1526 0.6161 -0.4117 0.035 Uiso 1 1 calc R . .
C27 C 0.2502(4) 0.6332(3) -0.2708(4) 0.0251(9) Uani 1 1 d . . .
C28 C 0.6236(4) 0.6764(4) -0.1525(4) 0.0314(10) Uani 1 1 d . . .
H28 H 0.6403 0.7263 -0.0812 0.038 Uiso 1 1 calc R . .
C29 C 0.7383(5) 0.7156(5) -0.1752(4) 0.0393(12) Uani 1 1 d . . .
H29A H 0.8228 0.7294 -0.1214 0.059 Uiso 1 1 calc R . .
H29B H 0.7346 0.7780 -0.1773 0.059 Uiso 1 1 calc R . .
H29C H 0.7310 0.6647 -0.2414 0.059 Uiso 1 1 calc R . .
C30 C 0.6242(6) 0.5759(5) -0.1545(5) 0.0440(14) Uani 1 1 d . . .
H30A H 0.5591 0.5561 -0.1302 0.066 Uiso 1 1 calc R . .
H30B H 0.7127 0.5837 -0.1099 0.066 Uiso 1 1 calc R . .
H30C H 0.6013 0.5236 -0.2245 0.066 Uiso 1 1 calc R . .
C31 C 0.3301(5) 0.6465(4) -0.4856(4) 0.0315(10) Uani 1 1 d . . .
H31 H 0.2366 0.6429 -0.5191 0.038 Uiso 1 1 calc R . .
C32 C 0.4230(5) 0.7447(5) -0.4664(6) 0.0501(16) Uani 1 1 d . . .
H32A H 0.4069 0.8030 -0.4202 0.075 Uiso 1 1 calc R . .
H32B H 0.4058 0.7443 -0.5315 0.075 Uiso 1 1 calc R . .
H32C H 0.5155 0.7490 -0.4354 0.075 Uiso 1 1 calc R . .
C33 C 0.3532(7) 0.5561(5) -0.5595(5) 0.0466(14) Uani 1 1 d . . .
H33A H 0.4437 0.5571 -0.5278 0.070 Uiso 1 1 calc R . .
H33B H 0.3410 0.5594 -0.6223 0.070 Uiso 1 1 calc R . .
H33C H 0.2897 0.4935 -0.5758 0.070 Uiso 1 1 calc R . .
C34 C 0.1217(5) 0.6051(4) -0.2576(5) 0.0367(11) Uani 1 1 d . . .
H34 H 0.1448 0.6294 -0.1833 0.044 Uiso 1 1 calc R . .
C35 C 0.0204(6) 0.6521(7) -0.2948(7) 0.060(2) Uani 1 1 d . . .
H35A H 0.0663 0.7225 -0.2728 0.090 Uiso 1 1 calc R . .
H35B H -0.0454 0.6497 -0.2657 0.090 Uiso 1 1 calc R . .
H35C H -0.0243 0.6140 -0.3696 0.090 Uiso 1 1 calc R . .
C36 C 0.0555(5) 0.4892(5) -0.3159(6) 0.0491(15) Uani 1 1 d . . .
H36A H 0.0261 0.4644 -0.3895 0.074 Uiso 1 1 calc R . .
H36B H -0.0211 0.4718 -0.3010 0.074 Uiso 1 1 calc R . .
H36C H 0.1195 0.4579 -0.2942 0.074 Uiso 1 1 calc R . .
C51 C 0.2244(5) 0.2102(4) 0.4335(3) 0.0297(8) Uani 1 1 d . . .
C52 C 0.2386(5) 0.1698(4) 0.4996(4) 0.0320(10) Uani 1 1 d . . .
H52 H 0.2192 0.0988 0.4724 0.038 Uiso 1 1 calc R . .
C53 C 0.2801(6) 0.2303(4) 0.6029(4) 0.0369(11) Uani 1 1 d . . .
H53 H 0.2866 0.2008 0.6460 0.044 Uiso 1 1 calc R . .
C54 C 0.3127(6) 0.3344(4) 0.6447(4) 0.0420(10) Uani 1 1 d . . .
H54 H 0.3435 0.3762 0.7165 0.050 Uiso 1 1 calc R . .
C55 C 0.3002(6) 0.3769(4) 0.5816(5) 0.0431(13) Uani 1 1 d . . .
H55 H 0.3216 0.4481 0.6097 0.052 Uiso 1 1 calc R . .
C56 C 0.2560(5) 0.3148(4) 0.4766(4) 0.0352(11) Uani 1 1 d . . .
H56 H 0.2472 0.3444 0.4334 0.042 Uiso 1 1 calc R . .
C57 C 0.1763(6) 0.1448(5) 0.3212(4) 0.0458(12) Uani 1 1 d . . .
H57A H 0.1322 0.1779 0.2859 0.069 Uiso 1 1 calc R . .
H57B H 0.1134 0.0797 0.2997 0.069 Uiso 1 1 calc R . .
H57C H 0.2517 0.1336 0.3041 0.069 Uiso 1 1 calc R . .
C61 C 0.0295(10) 0.5494(7) 0.0051(11) 0.047(3) Uani 0.50 1 d PG E -1
C62 C 0.0876(10) 0.5637(7) 0.1035(10) 0.090(8) Uani 0.50 1 d PG E -1
H62 H 0.1431 0.6290 0.1585 0.108 Uiso 0.50 1 calc PR E -1
C63 C 0.0645(11) 0.4825(11) 0.1214(8) 0.097(7) Uani 0.50 1 d PG E -1
H63 H 0.1042 0.4923 0.1887 0.117 Uiso 0.50 1 calc PR E -1
C64 C -0.0167(12) 0.3869(9) 0.0410(11) 0.069(4) Uani 0.50 1 d PGU E -1
H64 H -0.0325 0.3314 0.0533 0.083 Uiso 0.50 1 calc PR E -1
C65 C -0.0748(10) 0.3726(6) -0.0575(9) 0.073(4) Uani 0.50 1 d PGU E -1
H65 H -0.1303 0.3073 -0.1124 0.087 Uiso 0.50 1 calc PR E -1
C66 C -0.0517(10) 0.4538(9) -0.0754(9) 0.070(6) Uani 0.50 1 d PG E -1
H66 H -0.0914 0.4440 -0.1427 0.084 Uiso 0.50 1 calc PR E -1
C67 C 0.068(3) 0.640(2) 0.002(4) 0.129(11) Uani 0.50 1 d P E -1
H67A H 0.0246 0.6278 -0.0686 0.194 Uiso 0.25 1 calc PR E -1
H67B H 0.1647 0.6640 0.0238 0.194 Uiso 0.25 1 calc PR E -1
H67C H 0.0422 0.6921 0.0470 0.194 Uiso 0.25 1 calc PR E -1
H67D H 0.1297 0.6949 0.0701 0.194 Uiso 0.25 1 calc PR E -1
H67E H -0.0104 0.6586 -0.0224 0.194 Uiso 0.25 1 calc PR E -1
H67F H 0.1121 0.6305 -0.0455 0.194 Uiso 0.25 1 calc PR E -1

loop_
_atom_site_aniso_label
_atom_site_aniso_U_11
_atom_site_aniso_U_22
_atom_site_aniso_U_33
_atom_site_aniso_U_23
_atom_site_aniso_U_13
_atom_site_aniso_U_12
Sn1 0.01880(13) 0.01275(14) 0.02680(13) 0.01249(12) 0.01253(12) 0.00536(10)
Fe1 0.0183(4) 0.0127(4) 0.0227(3) 0.0105(4) 0.0102(4) 0.0039(4)
C37 0.026(4) 0.014(3) 0.027(4) 0.011(3) 0.014(3) 0.008(3)
O37 0.052(4) 0.017(3) 0.030(4) 0.013(3) 0.009(3) 0.009(3)
C38 0.023(6) 0.050(5) 0.079(8) 0.056(6) 0.006(6) -0.001(4)
C39 0.018(4) 0.090(9) 0.051(6) 0.054(7) 0.020(4) 0.015(5)
C40 0.019(3) 0.019(3) 0.025(3) 0.008(2) 0.011(2) 0.008(2)
C41 0.019(4) 0.020(4) 0.038(5) 0.008(4) 0.007(4) 0.010(3)
C42 0.038(3) 0.034(3) 0.046(3) 0.019(2) 0.010(2) 0.012(3)
Fe2 0.0183(4) 0.0127(4) 0.0227(3) 0.0105(4) 0.0102(4) 0.0039(4)
C43 0.032(5) 0.022(4) 0.030(5) 0.015(4) 0.006(4) 0.001(4)
O43 0.059(5) 0.033(4) 0.030(4) 0.016(3) 0.019(4) 0.007(4)
C44 0.023(6) 0.050(5) 0.079(8) 0.056(6) 0.006(6) -0.001(4)
C45 0.098(11) 0.061(8) 0.061(9) 0.048(7) 0.065(9) 0.044(8)
C46 0.044(6) 0.037(6) 0.028(5) 0.017(5) 0.012(5) 0.006(5)
C47 0.021(3) 0.026(3) 0.024(3) 0.009(2) 0.010(2) 0.009(2)
C48 0.029(5) 0.057(8) 0.051(7) 0.020(6) 0.027(5) 0.021(6)
C1 0.0176(17) 0.0156(18) 0.0325(17) 0.0152(17) 0.0143(17) 0.0068(14)
C2 0.0229(19) 0.0189(19) 0.034(2) 0.0182(18) 0.0164(17) 0.0101(17)
C3 0.032(2) 0.029(2) 0.042(3) 0.028(2) 0.023(2) 0.014(2)
C4 0.030(2) 0.019(2) 0.043(2) 0.021(2) 0.020(2) 0.0082(17)
C5 0.0228(19) 0.0162(18) 0.045(3) 0.0184(19) 0.0159(19) 0.0055(17)
C6 0.0188(17) 0.0156(18) 0.037(2) 0.0159(18) 0.0153(17) 0.0058(16)
C7 0.028(2) 0.0209(19) 0.031(2) 0.0188(18) 0.0165(18) 0.0089(18)
C8 0.037(2) 0.022(2) 0.045(3) 0.023(2) 0.028(2) 0.0151(19)
C9 0.045(3) 0.020(2) 0.047(3) 0.018(2) 0.032(2) 0.014(2)
C10 0.042(3) 0.021(2) 0.047(3) 0.019(2) 0.027(2) 0.008(2)
C11 0.029(2) 0.028(2) 0.038(2) 0.021(2) 0.0177(19) 0.0086(18)
C12 0.030(2) 0.028(2) 0.033(2) 0.0224(19) 0.0181(19) 0.0118(19)
C13 0.038(2) 0.031(2) 0.058(3) 0.030(2) 0.034(2) 0.019(2)
C14 0.056(3) 0.044(3) 0.087(5) 0.046(3) 0.056(4) 0.033(3)
C15 0.045(3) 0.040(3) 0.068(4) 0.038(3) 0.041(3) 0.018(2)
C16 0.042(3) 0.024(2) 0.063(4) 0.013(2) 0.033(3) 0.003(2)
C17 0.066(4) 0.019(2) 0.106(6) 0.022(3) 0.064(4) 0.010(3)
C18 0.048(3) 0.032(3) 0.056(4) 0.006(3) 0.026(3) 0.002(2)
C19 0.023(2) 0.050(3) 0.028(2) 0.017(2) 0.0140(18) 0.012(2)
C20 0.028(2) 0.066(4) 0.045(3) 0.033(3) 0.020(2) 0.021(3)
C21 0.035(3) 0.030(3) 0.061(4) 0.006(3) 0.019(3) 0.012(2)
C22 0.0242(19) 0.0116(16) 0.032(2) 0.0105(16) 0.0145(18) 0.0055(16)
C23 0.0201(18) 0.0162(17) 0.030(2) 0.0098(16) 0.0116(17) 0.0051(16)
C24 0.0239(19) 0.0194(19) 0.034(2) 0.0135(18) 0.0144(18) 0.0049(16)
C25 0.029(2) 0.0205(19) 0.038(2) 0.0193(19) 0.0163(19) 0.0072(17)
C26 0.0214(19) 0.029(2) 0.044(3) 0.026(2) 0.0109(18) 0.0073(17)
C27 0.0239(19) 0.0207(19) 0.038(2) 0.0194(19) 0.0145(18) 0.0082(17)
C28 0.021(2) 0.044(3) 0.026(2) 0.012(2) 0.0146(18) 0.009(2)
C29 0.022(2) 0.055(3) 0.027(2) 0.010(2) 0.0132(18) 0.002(2)
C30 0.041(3) 0.068(4) 0.051(3) 0.042(3) 0.027(3) 0.034(3)
C31 0.026(2) 0.034(2) 0.045(3) 0.030(2) 0.0137(19) 0.0068(19)
C32 0.032(2) 0.060(4) 0.077(5) 0.059(4) 0.014(3) 0.006(3)
C33 0.065(4) 0.057(3) 0.052(3) 0.041(3) 0.040(3) 0.031(3)
C34 0.023(2) 0.051(3) 0.057(3) 0.041(3) 0.021(2) 0.015(2)
C35 0.037(3) 0.102(6) 0.101(6) 0.084(5) 0.044(4) 0.044(4)
C36 0.026(2) 0.057(4) 0.068(4) 0.044(3) 0.012(2) -0.001(2)
C51 0.024(2) 0.032(2) 0.044(2) 0.024(2) 0.020(2) 0.0105(18)
C52 0.035(2) 0.025(2) 0.046(3) 0.023(2) 0.022(2) 0.009(2)
C53 0.046(3) 0.035(3) 0.045(3) 0.029(2) 0.023(2) 0.016(2)
C54 0.045(3) 0.032(3) 0.044(2) 0.016(2) 0.018(3) 0.012(2)
C55 0.040(3) 0.025(2) 0.068(4) 0.025(3) 0.024(3) 0.011(2)
C56 0.033(2) 0.036(3) 0.053(3) 0.033(2) 0.021(2) 0.011(2)
C57 0.043(3) 0.051(3) 0.047(3) 0.025(3) 0.021(3) 0.014(3)
C61 0.048(7) 0.035(6) 0.086(8) 0.035(7) 0.048(7) 0.020(5)
C62 0.072(13) 0.16(3) 0.080(15) 0.079(17) 0.043(13) 0.075(16)
C63 0.113(16) 0.117(17) 0.112(16) 0.065(15) 0.084(15) 0.059(15)
C64 0.041(6) 0.087(10) 0.101(9) 0.054(8) 0.041(6) 0.028(7)
C65 0.045(6) 0.087(10) 0.103(9) 0.054(8) 0.038(6) 0.026(7)
C66 0.041(8) 0.088(14) 0.060(10) 0.022(10) 0.017(8) 0.011(8)
C67 0.089(15) 0.091(15) 0.32(4) 0.15(2) 0.13(2) 0.071(13)

loop_
_atom_type_symbol
_atom_type_description
_atom_type_scat_dispersion_real
_atom_type_scat_dispersion_imag
_atom_type_scat_source
C C 0.0033 0.0016 'International Tables Vol C Tables 4.2.6.8 and 6.1.1.4'
H H 0.0000 0.0000 'International Tables Vol C Tables 4.2.6.8 and 6.1.1.4'
O O 0.0106 0.0060 'International Tables Vol C Tables 4.2.6.8 and 6.1.1.4'
Fe Fe 0.3463 0.8444 'International Tables Vol C Tables 4.2.6.8 and 6.1.1.4'
Sn Sn -0.6537 1.4246 'International Tables Vol C Tables 4.2.6.8 and 6.1.1.4'

loop_
_geom_angle_atom_site_label_1
_geom_angle_atom_site_label_2
_geom_angle_atom_site_label_3
_geom_angle
_geom_angle_site_symmetry_1
_geom_angle_site_symmetry_3
C1 Sn1 Fe2 139.35(9) . 2_675
C1 Sn1 Fe1 139.41(9) . 2_675
Fe2 Sn1 Fe1 19.75(3) 2_675 2_675
C1 Sn1 Fe1 117.82(9) . .
Fe2 Sn1 Fe1 99.69(4) 2_675 .
Fe1 Sn1 Fe1 102.62(3) 2_675 .
C1 Sn1 Fe2 117.77(9) . .
Fe2 Sn1 Fe2 102.84(4) 2_675 .
Fe1 Sn1 Fe2 98.98(4) 2_675 .
Fe1 Sn1 Fe2 19.51(3) . .
C1 Sn1 Sn1 168.45(8) . 2_675
Fe2 Sn1 Sn1 52.05(3) 2_675 2_675
Fe1 Sn1 Sn1 51.56(2) 2_675 2_675
Fe1 Sn1 Sn1 51.06(3) . 2_675
Fe2 Sn1 Sn1 50.79(3) . 2_675
C37 Fe1 C38 113.8(3) . .
C37 Fe1 C42 151.1(3) . .
C38 Fe1 C42 39.93(14) . .
C37 Fe1 C39 100.8(3) . .
C38 Fe1 C39 39.60(12) . .
C42 Fe1 C39 66.48(16) . .
C37 Fe1 C41 159.6(3) . .
C38 Fe1 C41 66.47(16) . .
C42 Fe1 C41 39.58(12) . .
C39 Fe1 C41 65.89(14) . .
C37 Fe1 C40 121.0(3) . .
C38 Fe1 C40 66.11(14) . .
C42 Fe1 C40 66.10(14) . .
C39 Fe1 C40 39.09(11) . .
C41 Fe1 C40 39.08(11) . .
C37 Fe1 Sn1 83.1(3) . 2_675
C38 Fe1 Sn1 162.9(2) . 2_675
C42 Fe1 Sn1 123.0(2) . 2_675
C39 Fe1 Sn1 143.9(2) . 2_675
C41 Fe1 Sn1 98.85(18) . 2_675
C40 Fe1 Sn1 108.60(18) . 2_675
C37 Fe1 Sn1 87.5(2) . .
C38 Fe1 Sn1 99.6(2) . .
C42 Fe1 Sn1 86.61(18) . .
C39 Fe1 Sn1 138.2(2) . .
C41 Fe1 Sn1 112.72(16) . .
C40 Fe1 Sn1 151.01(18) . .
Sn1 Fe1 Sn1 77.38(3) 2_675 .
O37 C37 Fe1 177.1(7) . .
C42 C38 C39 108.0 . .
C42 C38 Fe1 70.1(3) . .
C39 C38 Fe1 71.4(3) . .
C42 C38 H38 126.0 . .
C39 C38 H38 126.0 . .
Fe1 C38 H38 124.1 . .
C38 C39 C40 108.0 . .
C38 C39 Fe1 69.0(3) . .
C40 C39 Fe1 71.2(3) . .
C38 C39 H39 126.0 . .
C40 C39 H39 126.0 . .
Fe1 C39 H39 125.4 . .
C41 C40 C39 108.0 . .
C41 C40 Fe1 69.7(3) . .
C39 C40 Fe1 69.7(3) . .
C41 C40 H40 126.0 . .
C39 C40 H40 126.0 . .
Fe1 C40 H40 126.2 . .
C42 C41 C40 108.0 . .
C42 C41 Fe1 69.0(3) . .
C40 C41 Fe1 71.2(3) . .
C42 C41 H41 126.0 . .
C40 C41 H41 126.0 . .
Fe1 C41 H41 125.4 . .
C41 C42 C38 108.0 . .
C41 C42 Fe1 71.5(3) . .
C38 C42 Fe1 70.0(3) . .
C41 C42 H42 126.0 . .
C38 C42 H42 126.0 . .
Fe1 C42 H42 124.1 . .
C43 Fe2 C45 146.4(4) . .
C43 Fe2 C44 109.5(4) . .
C45 Fe2 C44 40.25(15) . .
C43 Fe2 C46 161.3(4) . .
C45 Fe2 C46 40.08(14) . .
C44 Fe2 C46 67.08(18) . .
C43 Fe2 C48 98.9(4) . .
C45 Fe2 C48 66.90(19) . .
C44 Fe2 C48 39.68(14) . .
C46 Fe2 C48 66.36(16) . .
C43 Fe2 C47 121.9(4) . .
C45 Fe2 C47 66.72(17) . .
C44 Fe2 C47 66.46(17) . .
C46 Fe2 C47 39.43(13) . .
C48 Fe2 C47 39.21(12) . .
C43 Fe2 Sn1 82.5(3) . 2_675
C45 Fe2 Sn1 129.2(3) . 2_675
C44 Fe2 Sn1 167.3(2) . 2_675
C46 Fe2 Sn1 100.2(2) . 2_675
C48 Fe2 Sn1 136.8(2) . 2_675
C47 Fe2 Sn1 104.2(2) . 2_675
C43 Fe2 Sn1 87.1(3) . .
C45 Fe2 Sn1 89.6(2) . .
C44 Fe2 Sn1 106.6(2) . .
C46 Fe2 Sn1 111.6(2) . .
C48 Fe2 Sn1 145.9(2) . .
C47 Fe2 Sn1 151.0(2) . .
Sn1 Fe2 Sn1 77.16(4) 2_675 .
O43 C43 Fe2 179.5(10) . .
C48 C44 C45 108.0 . .
C48 C44 Fe2 71.7(3) . .
C45 C44 Fe2 69.3(3) . .
C48 C44 H44 126.0 . .
C45 C44 H44 126.0 . .
Fe2 C44 H44 124.6 . .
C44 C45 C46 108.0 . .
C44 C45 Fe2 70.5(3) . .
C46 C45 Fe2 71.1(3) . .
C44 C45 H45 126.0 . .
C46 C45 H45 126.0 . .
Fe2 C45 H45 124.0 . .
C47 C46 C45 108.0 . .
C47 C46 Fe2 71.6(3) . .
C45 C46 Fe2 68.8(3) . .
C47 C46 H46 126.0 . .
C45 C46 H46 126.0 . .
Fe2 C46 H46 125.2 . .
C48 C47 C46 108.0 . .
C48 C47 Fe2 70.0(3) . .
C46 C47 Fe2 69.0(3) . .
C48 C47 H47 126.0 . .
C46 C47 H47 126.0 . .
Fe2 C47 H47 126.5 . .
C47 C48 C44 108.0 . .
C47 C48 Fe2 70.8(3) . .
C44 C48 Fe2 68.6(3) . .
C47 C48 H48 126.0 . .
C44 C48 H48 126.0 . .
Fe2 C48 H48 126.2 . .
C2 C1 C6 119.6(3) . .
C2 C1 Sn1 119.5(3) . .
C6 C1 Sn1 120.3(3) . .
C3 C2 C1 119.9(4) . .
C3 C2 C7 118.4(4) . .
C1 C2 C7 121.5(3) . .
C4 C3 C2 120.7(4) . .
C4 C3 H3 119.7 . .
C2 C3 H3 119.7 . .
C5 C4 C3 119.6(3) . .
C5 C4 H4 120.2 . .
C3 C4 H4 120.2 . .
C4 C5 C6 121.2(4) . .
C4 C5 H5 119.4 . .
C6 C5 H5 119.4 . .
C5 C6 C1 118.7(4) . .
C5 C6 C22 118.7(4) . .
C1 C6 C22 122.3(3) . .
C8 C7 C12 118.5(4) . .
C8 C7 C2 122.3(4) . .
C12 C7 C2 119.0(4) . .
C9 C8 C7 119.4(4) . .
C9 C8 C13 118.9(4) . .
C7 C8 C13 121.6(5) . .
C10 C9 C8 122.5(4) . .
C10 C9 H9 118.8 . .
C8 C9 H9 118.8 . .
C9 C10 C11 117.5(5) . .
C9 C10 C16 124.6(4) . .
C11 C10 C16 117.8(4) . .
C12 C11 C10 122.2(4) . .
C12 C11 H11 118.9 . .
C10 C11 H11 118.9 . .
C11 C12 C7 119.9(4) . .
C11 C12 C19 119.1(4) . .
C7 C12 C19 120.7(4) . .
C8 C13 C15 110.4(4) . .
C8 C13 C14 113.5(4) . .
C15 C13 C14 107.9(4) . .
C8 C13 H13 108.3 . .
C15 C13 H13 108.3 . .
C14 C13 H13 108.3 . .
C13 C14 H14A 109.5 . .
C13 C14 H14B 109.5 . .
H14A C14 H14B 109.5 . .
C13 C14 H14C 109.5 . .
H14A C14 H14C 109.5 . .
H14B C14 H14C 109.5 . .
C13 C15 H15A 109.5 . .
C13 C15 H15B 109.5 . .
H15A C15 H15B 109.5 . .
C13 C15 H15C 109.5 . .
H15A C15 H15C 109.5 . .
H15B C15 H15C 109.5 . .
C10 C16 C18 113.4(4) . .
C10 C16 C17 109.2(6) . .
C18 C16 C17 110.3(5) . .
C10 C16 H16 107.9 . .
C18 C16 H16 107.9 . .
C17 C16 H16 107.9 . .
C16 C17 H17A 109.5 . .
C16 C17 H17B 109.5 . .
H17A C17 H17B 109.5 . .
C16 C17 H17C 109.5 . .
H17A C17 H17C 109.5 . .
H17B C17 H17C 109.5 . .
C16 C18 H18A 109.5 . .
C16 C18 H18B 109.5 . .
H18A C18 H18B 109.5 . .
C16 C18 H18C 109.5 . .
H18A C18 H18C 109.5 . .
H18B C18 H18C 109.5 . .
C12 C19 C21 110.6(4) . .
C12 C19 C20 114.2(5) . .
C21 C19 C20 108.8(4) . .
C12 C19 H19 107.7 . .
C21 C19 H19 107.7 . .
C20 C19 H19 107.7 . .
C19 C20 H20A 109.5 . .
C19 C20 H20B 109.5 . .
H20A C20 H20B 109.5 . .
C19 C20 H20C 109.5 . .
H20A C20 H20C 109.5 . .
H20B C20 H20C 109.5 . .
C19 C21 H21A 109.5 . .
C19 C21 H21B 109.5 . .
H21A C21 H21B 109.5 . .
C19 C21 H21C 109.5 . .
H21A C21 H21C 109.5 . .
H21B C21 H21C 109.5 . .
C27 C22 C23 118.6(4) . .
C27 C22 C6 122.0(4) . .
C23 C22 C6 119.3(4) . .
C24 C23 C22 119.2(4) . .
C24 C23 C28 119.6(4) . .
C22 C23 C28 121.0(4) . .
C23 C24 C25 122.5(4) . .
C23 C24 H24 118.8 . .
C25 C24 H24 118.8 . .
C26 C25 C24 117.6(4) . .
C26 C25 C31 120.4(4) . .
C24 C25 C31 122.1(4) . .
C25 C26 C27 122.2(4) . .
C25 C26 H26 118.9 . .
C27 C26 H26 118.9 . .
C26 C27 C22 119.7(4) . .
C26 C27 C34 117.2(4) . .
C22 C27 C34 122.9(4) . .
C23 C28 C29 114.1(4) . .
C23 C28 C30 110.9(4) . .
C29 C28 C30 109.9(4) . .
C23 C28 H28 107.2 . .
C29 C28 H28 107.2 . .
C30 C28 H28 107.2 . .
C28 C29 H29A 109.5 . .
C28 C29 H29B 109.5 . .
H29A C29 H29B 109.5 . .
C28 C29 H29C 109.5 . .
H29A C29 H29C 109.5 . .
H29B C29 H29C 109.5 . .
C28 C30 H30A 109.5 . .
C28 C30 H30B 109.5 . .
H30A C30 H30B 109.5 . .
C28 C30 H30C 109.5 . .
H30A C30 H30C 109.5 . .
H30B C30 H30C 109.5 . .
C25 C31 C33 112.3(4) . .
C25 C31 C32 111.6(5) . .
C33 C31 C32 109.3(5) . .
C25 C31 H31 107.9 . .
C33 C31 H31 107.9 . .
C32 C31 H31 107.9 . .
C31 C32 H32A 109.5 . .
C31 C32 H32B 109.5 . .
H32A C32 H32B 109.5 . .
C31 C32 H32C 109.5 . .
H32A C32 H32C 109.5 . .
H32B C32 H32C 109.5 . .
C31 C33 H33A 109.5 . .
C31 C33 H33B 109.5 . .
H33A C33 H33B 109.5 . .
C31 C33 H33C 109.5 . .
H33A C33 H33C 109.5 . .
H33B C33 H33C 109.5 . .
C27 C34 C35 113.5(4) . .
C27 C34 C36 110.2(4) . .
C35 C34 C36 108.4(5) . .
C27 C34 H34 108.2 . .
C35 C34 H34 108.2 . .
C36 C34 H34 108.2 . .
C34 C35 H35A 109.5 . .
C34 C35 H35B 109.5 . .
H35A C35 H35B 109.5 . .
C34 C35 H35C 109.5 . .
H35A C35 H35C 109.5 . .
H35B C35 H35C 109.5 . .
C34 C36 H36A 109.5 . .
C34 C36 H36B 109.5 . .
H36A C36 H36B 109.5 . .
C34 C36 H36C 109.5 . .
H36A C36 H36C 109.5 . .
H36B C36 H36C 109.5 . .
C56 C51 C52 117.6(4) . .
C56 C51 C57 120.8(5) . .
C52 C51 C57 121.6(5) . .
C53 C52 C51 121.4(4) . .
C53 C52 H52 119.3 . .
C51 C52 H52 119.3 . .
C52 C53 C54 120.3(5) . .
C52 C53 H53 119.8 . .
C54 C53 H53 119.8 . .
C55 C54 C53 119.7(5) . .
C55 C54 H54 120.1 . .
C53 C54 H54 120.1 . .
C54 C55 C56 119.6(5) . .
C54 C55 H55 120.2 . .
C56 C55 H55 120.2 . .
C55 C56 C51 121.3(5) . .
C55 C56 H56 119.3 . .
C51 C56 H56 119.3 . .
C51 C57 H57A 109.5 . .
C51 C57 H57B 109.5 . .
H57A C57 H57B 109.5 . .
C51 C57 H57C 109.5 . .
H57A C57 H57C 109.5 . .
H57B C57 H57C 109.5 . .
C62 C61 C66 120.0 . .
C62 C61 C67 112(2) . .
C66 C61 C67 128(2) . .
C61 C62 C63 120.0 . .
C61 C62 H62 120.0 . .
C63 C62 H62 120.0 . .
C62 C63 C64 120.0 . .
C62 C63 H63 120.0 . .
C64 C63 H63 120.0 . .
C65 C64 C63 120.0 . .
C65 C64 H64 120.0 . .
C63 C64 H64 120.0 . .
C66 C65 C64 120.0 . .
C66 C65 H65 120.0 . .
C64 C65 H65 120.0 . .
C65 C66 C61 120.0 . .
C65 C66 H66 120.0 . .
C61 C66 H66 120.0 . .
C61 C67 H67A 109.5 . .
C61 C67 H67B 109.5 . .
H67A C67 H67B 108.0 . .
C61 C67 H67C 109.5 . .
H67A C67 H67C 109.5 . .
H67B C67 H67C 109.5 . .
C61 C67 H67D 109.5 . .
C61 C67 H67E 109.5 . .
H67D C67 H67E 109.5 . .
C61 C67 H67F 109.5 . .
H67D C67 H67F 109.5 . .
H67E C67 H67F 108.0 . .

loop_
_geom_bond_atom_site_label_1
_geom_bond_atom_site_label_2
_geom_bond_distance
_geom_bond_site_symmetry_2
Sn1 C1 2.196(3) .
Sn1 Fe2 2.4708(12) 2_675
Sn1 Fe1 2.4780(11) 2_675
Sn1 Fe1 2.4955(11) .
Sn1 Fe2 2.5145(12) .
Sn1 Sn1 3.1092(6) 2_675
Fe1 C37 1.747(9) .
Fe1 C38 2.079(8) .
Fe1 C42 2.080(8) .
Fe1 C39 2.112(6) .
Fe1 C41 2.113(6) .
Fe1 C40 2.132(6) .
Fe1 Sn1 2.4780(11) 2_675
C37 O37 1.164(11) .
C38 C42 1.4200 .
C38 C39 1.4200 .
C38 H38 0.9500 .
C39 C40 1.4200 .
C39 H39 0.9500 .
C40 C41 1.4200 .
C40 H40 0.9500 .
C41 C42 1.4200 .
C41 H41 0.9500 .
C42 H42 0.9500 .
Fe2 C43 1.774(11) .
Fe2 C45 2.056(8) .
Fe2 C44 2.071(9) .
Fe2 C46 2.087(8) .
Fe2 C48 2.111(7) .
Fe2 C47 2.121(7) .
Fe2 Sn1 2.4708(13) 2_675
C43 O43 1.158(13) .
C44 C48 1.4200 .
C44 C45 1.4200 .
C44 H44 0.9500 .
C45 C46 1.4200 .
C45 H45 0.9500 .
C46 C47 1.4200 .
C46 H46 0.9500 .
C47 C48 1.4200 .
C47 H47 0.9500 .
C48 H48 0.9500 .
C1 C2 1.402(6) .
C1 C6 1.422(6) .
C2 C3 1.397(6) .
C2 C7 1.510(6) .
C3 C4 1.390(8) .
C3 H3 0.9500 .
C4 C5 1.389(7) .
C4 H4 0.9500 .
C5 C6 1.402(5) .
C5 H5 0.9500 .
C6 C22 1.508(6) .
C7 C8 1.408(6) .
C7 C12 1.429(6) .
C8 C9 1.403(7) .
C8 C13 1.517(6) .
C9 C10 1.393(7) .
C9 H9 0.9500 .
C10 C11 1.399(7) .
C10 C16 1.523(8) .
C11 C12 1.386(7) .
C11 H11 0.9500 .
C12 C19 1.527(6) .
C13 C15 1.540(7) .
C13 C14 1.546(7) .
C13 H13 1.0000 .
C14 H14A 0.9800 .
C14 H14B 0.9800 .
C14 H14C 0.9800 .
C15 H15A 0.9800 .
C15 H15B 0.9800 .
C15 H15C 0.9800 .
C16 C18 1.526(8) .
C16 C17 1.541(8) .
C16 H16 1.0000 .
C17 H17A 0.9800 .
C17 H17B 0.9800 .
C17 H17C 0.9800 .
C18 H18A 0.9800 .
C18 H18B 0.9800 .
C18 H18C 0.9800 .
C19 C21 1.531(8) .
C19 C20 1.534(7) .
C19 H19 1.0000 .
C20 H20A 0.9800 .
C20 H20B 0.9800 .
C20 H20C 0.9800 .
C21 H21A 0.9800 .
C21 H21B 0.9800 .
C21 H21C 0.9800 .
C22 C27 1.409(6) .
C22 C23 1.426(6) .
C23 C24 1.391(7) .
C23 C28 1.527(6) .
C24 C25 1.394(6) .
C24 H24 0.9500 .
C25 C26 1.390(6) .
C25 C31 1.510(7) .
C26 C27 1.398(7) .
C26 H26 0.9500 .
C27 C34 1.533(6) .
C28 C29 1.530(6) .
C28 C30 1.533(8) .
C28 H28 1.0000 .
C29 H29A 0.9800 .
C29 H29B 0.9800 .
C29 H29C 0.9800 .
C30 H30A 0.9800 .
C30 H30B 0.9800 .
C30 H30C 0.9800 .
C31 C33 1.523(8) .
C31 C32 1.542(7) .
C31 H31 1.0000 .
C32 H32A 0.9800 .
C32 H32B 0.9800 .
C32 H32C 0.9800 .
C33 H33A 0.9800 .
C33 H33B 0.9800 .
C33 H33C 0.9800 .
C34 C35 1.537(7) .
C34 C36 1.543(9) .
C34 H34 1.0000 .
C35 H35A 0.9800 .
C35 H35B 0.9800 .
C35 H35C 0.9800 .
C36 H36A 0.9800 .
C36 H36B 0.9800 .
C36 H36C 0.9800 .
C51 C56 1.395(7) .
C51 C52 1.397(7) .
C51 C57 1.487(7) .
C52 C53 1.372(8) .
C52 H52 0.9500 .
C53 C54 1.388(8) .
C53 H53 0.9500 .
C54 C55 1.381(8) .
C54 H54 0.9500 .
C55 C56 1.394(9) .
C55 H55 0.9500 .
C56 H56 0.9500 .
C57 H57A 0.9800 .
C57 H57B 0.9800 .
C57 H57C 0.9800 .
C61 C62 1.3900 .
C61 C66 1.3900 .
C61 C67 1.425(16) .
C62 C63 1.3900 .
C62 H62 0.9500 .
C63 C64 1.3900 .
C63 H63 0.9500 .
C64 C65 1.3900 .
C64 H64 0.9500 .
C65 C66 1.3900 .
C65 H65 0.9500 .
C66 H66 0.9500 .
C67 H67A 0.9800 .
C67 H67B 0.9800 .
C67 H67C 0.9800 .
C67 H67D 0.9800 .
C67 H67E 0.9800 .
C67 H67F 0.9800 .

loop_
_geom_torsion_atom_site_label_1
_geom_torsion_atom_site_label_2
_geom_torsion_atom_site_label_3
_geom_torsion_atom_site_label_4
_geom_torsion
_geom_torsion_site_symmetry_1
_geom_torsion_site_symmetry_4
C1 Sn1 Fe1 C37 100.3(3) . .
Fe2 Sn1 Fe1 C37 -63.5(3) 2_675 .
Fe1 Sn1 Fe1 C37 -83.4(3) 2_675 .
Fe2 Sn1 Fe1 C37 -164.6(3) . .
Sn1 Sn1 Fe1 C37 -83.4(3) 2_675 .
C1 Sn1 Fe1 C38 -13.5(3) . .
Fe2 Sn1 Fe1 C38 -177.3(2) 2_675 .
Fe1 Sn1 Fe1 C38 162.8(2) 2_675 .
Fe2 Sn1 Fe1 C38 81.6(3) . .
Sn1 Sn1 Fe1 C38 162.8(2) 2_675 .
C1 Sn1 Fe1 C42 -51.4(3) . .
Fe2 Sn1 Fe1 C42 144.8(2) 2_675 .
Fe1 Sn1 Fe1 C42 124.9(2) 2_675 .
Fe2 Sn1 Fe1 C42 43.7(3) . .
Sn1 Sn1 Fe1 C42 124.9(2) 2_675 .
C1 Sn1 Fe1 C39 -3.1(3) . .
Fe2 Sn1 Fe1 C39 -167.0(3) 2_675 .
Fe1 Sn1 Fe1 C39 173.1(3) 2_675 .
Fe2 Sn1 Fe1 C39 91.9(3) . .
Sn1 Sn1 Fe1 C39 173.1(3) 2_675 .
C1 Sn1 Fe1 C41 -81.8(2) . .
Fe2 Sn1 Fe1 C41 114.3(2) 2_675 .
Fe1 Sn1 Fe1 C41 94.4(2) 2_675 .
Fe2 Sn1 Fe1 C41 13.2(2) . .
Sn1 Sn1 Fe1 C41 94.4(2) 2_675 .
C1 Sn1 Fe1 C40 -70.6(4) . .
Fe2 Sn1 Fe1 C40 125.6(4) 2_675 .
Fe1 Sn1 Fe1 C40 105.7(4) 2_675 .
Fe2 Sn1 Fe1 C40 24.5(4) . .
Sn1 Sn1 Fe1 C40 105.7(4) 2_675 .
C1 Sn1 Fe1 Sn1 -176.27(15) . 2_675
Fe2 Sn1 Fe1 Sn1 19.92(3) 2_675 2_675
Fe1 Sn1 Fe1 Sn1 0.0 2_675 2_675
Fe2 Sn1 Fe1 Sn1 -81.21(13) . 2_675
C37 Fe1 C38 C42 -164.4(3) . .
C39 Fe1 C38 C42 117.94(14) . .
C41 Fe1 C38 C42 37.87(11) . .
C40 Fe1 C38 C42 80.72(16) . .
Sn1 Fe1 C38 C42 5.3(8) 2_675 .
Sn1 Fe1 C38 C42 -72.9(2) . .
C37 Fe1 C38 C39 77.7(3) . .
C42 Fe1 C38 C39 -117.94(14) . .
C41 Fe1 C38 C39 -80.07(17) . .
C40 Fe1 C38 C39 -37.22(11) . .
Sn1 Fe1 C38 C39 -112.6(8) 2_675 .
Sn1 Fe1 C38 C39 169.2(2) . .
C42 C38 C39 C40 0.0 . .
Fe1 C38 C39 C40 60.8(2) . .
C42 C38 C39 Fe1 -60.8(2) . .
C37 Fe1 C39 C38 -114.6(3) . .
C42 Fe1 C39 C38 38.20(13) . .
C41 Fe1 C39 C38 81.64(19) . .
C40 Fe1 C39 C38 118.70(14) . .
Sn1 Fe1 C39 C38 152.5(4) 2_675 .
Sn1 Fe1 C39 C38 -16.1(3) . .
C37 Fe1 C39 C40 126.7(3) . .
C38 Fe1 C39 C40 -118.70(14) . .
C42 Fe1 C39 C40 -80.50(17) . .
C41 Fe1 C39 C40 -37.06(12) . .
Sn1 Fe1 C39 C40 33.8(4) 2_675 .
Sn1 Fe1 C39 C40 -134.8(3) . .
C38 C39 C40 C41 0.0 . .
Fe1 C39 C40 C41 59.4(3) . .
C38 C39 C40 Fe1 -59.4(3) . .
C37 Fe1 C40 C41 174.0(4) . .
C38 Fe1 C40 C41 -81.52(18) . .
C42 Fe1 C40 C41 -37.67(11) . .
C39 Fe1 C40 C41 -119.22(17) . .
Sn1 Fe1 C40 C41 81.0(3) 2_675 .
Sn1 Fe1 C40 C41 -16.6(5) . .
C37 Fe1 C40 C39 -66.7(4) . .
C38 Fe1 C40 C39 37.70(11) . .
C42 Fe1 C40 C39 81.56(19) . .
C41 Fe1 C40 C39 119.22(17) . .
Sn1 Fe1 C40 C39 -159.8(3) 2_675 .
Sn1 Fe1 C40 C39 102.6(5) . .
C39 C40 C41 C42 0.0 . .
Fe1 C40 C41 C42 59.4(3) . .
C39 C40 C41 Fe1 -59.4(3) . .
C37 Fe1 C41 C42 -133.5(10) . .
C38 Fe1 C41 C42 -38.20(13) . .
C39 Fe1 C41 C42 -81.66(19) . .
C40 Fe1 C41 C42 -118.74(15) . .
Sn1 Fe1 C41 C42 132.6(3) 2_675 .
Sn1 Fe1 C41 C42 52.6(3) . .
C37 Fe1 C41 C40 -14.8(10) . .
C38 Fe1 C41 C40 80.54(16) . .
C42 Fe1 C41 C40 118.74(15) . .
C39 Fe1 C41 C40 37.08(12) . .
Sn1 Fe1 C41 C40 -108.7(3) 2_675 .
Sn1 Fe1 C41 C40 171.4(3) . .
C40 C41 C42 C38 0.0 . .
Fe1 C41 C42 C38 60.8(2) . .
C40 C41 C42 Fe1 -60.8(2) . .
C39 C38 C42 C41 0.0 . .
Fe1 C38 C42 C41 -61.7(3) . .
C39 C38 C42 Fe1 61.7(3) . .
C37 Fe1 C42 C41 148.5(6) . .
C38 Fe1 C42 C41 117.96(14) . .
C39 Fe1 C42 C41 80.06(17) . .
C40 Fe1 C42 C41 37.20(12) . .
Sn1 Fe1 C42 C41 -60.2(3) 2_675 .
Sn1 Fe1 C42 C41 -132.8(2) . .
C37 Fe1 C42 C38 30.6(6) . .
C39 Fe1 C42 C38 -37.90(11) . .
C41 Fe1 C42 C38 -117.96(13) . .
C40 Fe1 C42 C38 -80.76(16) . .
Sn1 Fe1 C42 C38 -178.1(3) 2_675 .
Sn1 Fe1 C42 C38 109.3(3) . .
C1 Sn1 Fe2 C43 -98.9(3) . .
Fe2 Sn1 Fe2 C43 83.0(3) 2_675 .
Fe1 Sn1 Fe2 C43 63.3(3) 2_675 .
Fe1 Sn1 Fe2 C43 165.7(3) . .
Sn1 Sn1 Fe2 C43 83.0(3) 2_675 .
C1 Sn1 Fe2 C45 47.6(3) . .
Fe2 Sn1 Fe2 C45 -130.5(3) 2_675 .
Fe1 Sn1 Fe2 C45 -150.2(3) 2_675 .
Fe1 Sn1 Fe2 C45 -47.7(3) . .
Sn1 Sn1 Fe2 C45 -130.5(3) 2_675 .
C1 Sn1 Fe2 C44 10.6(3) . .
Fe2 Sn1 Fe2 C44 -167.5(3) 2_675 .
Fe1 Sn1 Fe2 C44 172.8(3) 2_675 .
Fe1 Sn1 Fe2 C44 -84.7(3) . .
Sn1 Sn1 Fe2 C44 -167.5(3) 2_675 .
C1 Sn1 Fe2 C46 82.0(3) . .
Fe2 Sn1 Fe2 C46 -96.1(2) 2_675 .
Fe1 Sn1 Fe2 C46 -115.8(2) 2_675 .
Fe1 Sn1 Fe2 C46 -13.3(3) . .
Sn1 Sn1 Fe2 C46 -96.1(2) 2_675 .
C1 Sn1 Fe2 C48 2.7(4) . .
Fe2 Sn1 Fe2 C48 -175.4(4) 2_675 .
Fe1 Sn1 Fe2 C48 164.9(4) 2_675 .
Fe1 Sn1 Fe2 C48 -92.6(4) . .
Sn1 Sn1 Fe2 C48 -175.4(4) 2_675 .
C1 Sn1 Fe2 C47 81.9(5) . .
Fe2 Sn1 Fe2 C47 -96.2(4) 2_675 .
Fe1 Sn1 Fe2 C47 -115.9(4) 2_675 .
Fe1 Sn1 Fe2 C47 -13.5(4) . .
Sn1 Sn1 Fe2 C47 -96.2(4) 2_675 .
C1 Sn1 Fe2 Sn1 178.08(15) . 2_675
Fe2 Sn1 Fe2 Sn1 0.0 2_675 2_675
Fe1 Sn1 Fe2 Sn1 -19.74(3) 2_675 2_675
Fe1 Sn1 Fe2 Sn1 82.75(13) . 2_675
C43 Fe2 C44 C48 -80.1(4) . .
C45 Fe2 C44 C48 118.23(17) . .
C46 Fe2 C44 C48 80.08(19) . .
C47 Fe2 C44 C48 37.00(12) . .
Sn1 Fe2 C44 C48 81.2(12) 2_675 .
Sn1 Fe2 C44 C48 -173.1(3) . .
C43 Fe2 C44 C45 161.6(4) . .
C46 Fe2 C44 C45 -38.16(13) . .
C48 Fe2 C44 C45 -118.23(17) . .
C47 Fe2 C44 C45 -81.2(2) . .
Sn1 Fe2 C44 C45 -37.0(12) 2_675 .
Sn1 Fe2 C44 C45 68.7(3) . .
C48 C44 C45 C46 0.0 . .
Fe2 C44 C45 C46 61.6(3) . .
C48 C44 C45 Fe2 -61.6(3) . .
C43 Fe2 C45 C44 -32.5(7) . .
C46 Fe2 C45 C44 117.89(14) . .
C48 Fe2 C45 C44 37.70(14) . .
C47 Fe2 C45 C44 80.52(19) . .
Sn1 Fe2 C45 C44 170.2(3) 2_675 .
Sn1 Fe2 C45 C44 -116.8(3) . .
C43 Fe2 C45 C46 -150.4(7) . .
C44 Fe2 C45 C46 -117.89(14) . .
C48 Fe2 C45 C46 -80.19(19) . .
C47 Fe2 C45 C46 -37.38(14) . .
Sn1 Fe2 C45 C46 52.3(3) 2_675 .
Sn1 Fe2 C45 C46 125.3(3) . .
C44 C45 C46 C47 0.0 . .
Fe2 C45 C46 C47 61.1(3) . .
C44 C45 C46 Fe2 -61.1(3) . .
C43 Fe2 C46 C47 2.9(13) . .
C45 Fe2 C46 C47 -118.61(18) . .
C44 Fe2 C46 C47 -80.29(18) . .
C48 Fe2 C46 C47 -36.93(13) . .
Sn1 Fe2 C46 C47 100.0(3) 2_675 .
Sn1 Fe2 C46 C47 -179.9(3) . .
C43 Fe2 C46 C45 121.6(13) . .
C44 Fe2 C46 C45 38.32(14) . .
C48 Fe2 C46 C45 81.7(2) . .
C47 Fe2 C46 C45 118.61(18) . .
Sn1 Fe2 C46 C45 -141.4(3) 2_675 .
Sn1 Fe2 C46 C45 -61.3(3) . .
C45 C46 C47 C48 0.0 . .
Fe2 C46 C47 C48 59.4(3) . .
C45 C46 C47 Fe2 -59.4(3) . .
C43 Fe2 C47 C48 61.7(5) . .
C45 Fe2 C47 C48 -81.5(2) . .
C44 Fe2 C47 C48 -37.44(14) . .
C46 Fe2 C47 C48 -119.45(18) . .
Sn1 Fe2 C47 C48 151.6(3) 2_675 .
Sn1 Fe2 C47 C48 -119.3(5) . .
C43 Fe2 C47 C46 -178.9(5) . .
C45 Fe2 C47 C46 37.98(14) . .
C44 Fe2 C47 C46 82.0(2) . .
C48 Fe2 C47 C46 119.45(18) . .
Sn1 Fe2 C47 C46 -88.9(3) 2_675 .
Sn1 Fe2 C47 C46 0.2(5) . .
C46 C47 C48 C44 0.0 . .
Fe2 C47 C48 C44 58.7(3) . .
C46 C47 C48 Fe2 -58.7(3) . .
C45 C44 C48 C47 0.0 . .
Fe2 C44 C48 C47 -60.1(3) . .
C45 C44 C48 Fe2 60.1(3) . .
C43 Fe2 C48 C47 -130.8(4) . .
C45 Fe2 C48 C47 81.0(2) . .
C44 Fe2 C48 C47 119.20(16) . .
C46 Fe2 C48 C47 37.14(15) . .
Sn1 Fe2 C48 C47 -42.3(4) 2_675 .
Sn1 Fe2 C48 C47 131.1(4) . .
C43 Fe2 C48 C44 110.0(4) . .
C45 Fe2 C48 C44 -38.23(15) . .
C46 Fe2 C48 C44 -82.1(2) . .
C47 Fe2 C48 C44 -119.20(16) . .
Sn1 Fe2 C48 C44 -161.5(4) 2_675 .
Sn1 Fe2 C48 C44 11.9(4) . .
Fe2 Sn1 C1 C2 78.0(3) 2_675 .
Fe1 Sn1 C1 C2 108.6(3) 2_675 .
Fe1 Sn1 C1 C2 -77.0(3) . .
Fe2 Sn1 C1 C2 -99.1(3) . .
Sn1 Sn1 C1 C2 -91.7(7) 2_675 .
Fe2 Sn1 C1 C6 -110.6(3) 2_675 .
Fe1 Sn1 C1 C6 -80.1(3) 2_675 .
Fe1 Sn1 C1 C6 94.3(3) . .
Fe2 Sn1 C1 C6 72.3(3) . .
Sn1 Sn1 C1 C6 79.7(8) 2_675 .
C6 C1 C2 C3 -5.0(5) . .
Sn1 C1 C2 C3 166.4(3) . .
C6 C1 C2 C7 170.2(4) . .
Sn1 C1 C2 C7 -18.4(5) . .
C1 C2 C3 C4 0.2(6) . .
C7 C2 C3 C4 -175.1(4) . .
C2 C3 C4 C5 4.2(6) . .
C3 C4 C5 C6 -3.8(6) . .
C4 C5 C6 C1 -0.9(6) . .
C4 C5 C6 C22 174.1(4) . .
C2 C1 C6 C5 5.3(5) . .
Sn1 C1 C6 C5 -166.1(3) . .
C2 C1 C6 C22 -169.5(4) . .
Sn1 C1 C6 C22 19.1(5) . .
C3 C2 C7 C8 -73.4(5) . .
C1 C2 C7 C8 111.3(5) . .
C3 C2 C7 C12 101.1(5) . .
C1 C2 C7 C12 -74.1(5) . .
C12 C7 C8 C9 4.5(6) . .
C2 C7 C8 C9 179.1(4) . .
C12 C7 C8 C13 -171.2(4) . .
C2 C7 C8 C13 3.4(6) . .
C7 C8 C9 C10 -1.9(7) . .
C13 C8 C9 C10 174.0(4) . .
C8 C9 C10 C11 -1.2(7) . .
C8 C9 C10 C16 176.0(5) . .
C9 C10 C11 C12 1.5(7) . .
C16 C10 C11 C12 -175.8(5) . .
C10 C11 C12 C7 1.2(7) . .
C10 C11 C12 C19 -172.7(4) . .
C8 C7 C12 C11 -4.2(6) . .
C2 C7 C12 C11 -179.0(4) . .
C8 C7 C12 C19 169.6(4) . .
C2 C7 C12 C19 -5.2(6) . .
C9 C8 C13 C15 -76.5(6) . .
C7 C8 C13 C15 99.3(6) . .
C9 C8 C13 C14 44.8(7) . .
C7 C8 C13 C14 -139.4(5) . .
C9 C10 C16 C18 26.3(8) . .
C11 C10 C16 C18 -156.6(5) . .
C9 C10 C16 C17 -97.2(6) . .
C11 C10 C16 C17 79.9(6) . .
C11 C12 C19 C21 96.2(5) . .
C7 C12 C19 C21 -77.7(5) . .
C11 C12 C19 C20 -26.9(6) . .
C7 C12 C19 C20 159.2(4) . .
C5 C6 C22 C27 70.0(5) . .
C1 C6 C22 C27 -115.2(4) . .
C5 C6 C22 C23 -106.8(4) . .
C1 C6 C22 C23 67.9(5) . .
C27 C22 C23 C24 3.8(6) . .
C6 C22 C23 C24 -179.3(4) . .
C27 C22 C23 C28 -171.7(4) . .
C6 C22 C23 C28 5.2(6) . .
C22 C23 C24 C25 0.5(6) . .
C28 C23 C24 C25 176.0(4) . .
C23 C24 C25 C26 -3.9(7) . .
C23 C24 C25 C31 176.4(4) . .
C24 C25 C26 C27 3.1(7) . .
C31 C25 C26 C27 -177.2(4) . .
C25 C26 C27 C22 1.1(7) . .
C25 C26 C27 C34 -174.9(4) . .
C23 C22 C27 C26 -4.5(6) . .
C6 C22 C27 C26 178.6(4) . .
C23 C22 C27 C34 171.2(4) . .
C6 C22 C27 C34 -5.6(6) . .
C24 C23 C28 C29 20.1(6) . .
C22 C23 C28 C29 -164.5(4) . .
C24 C23 C28 C30 -104.7(5) . .
C22 C23 C28 C30 70.8(5) . .
C26 C25 C31 C33 -111.5(5) . .
C24 C25 C31 C33 68.3(6) . .
C26 C25 C31 C32 125.5(5) . .
C24 C25 C31 C32 -54.8(6) . .
C26 C27 C34 C35 -43.8(7) . .
C22 C27 C34 C35 140.3(6) . .
C26 C27 C34 C36 78.0(5) . .
C22 C27 C34 C36 -97.9(6) . .
C56 C51 C52 C53 1.0(7) . .
C57 C51 C52 C53 -178.5(5) . .
C51 C52 C53 C54 -1.8(8) . .
C52 C53 C54 C55 1.6(9) . .
C53 C54 C55 C56 -0.5(9) . .
C54 C55 C56 C51 -0.2(8) . .
C52 C51 C56 C55 0.0(7) . .
C57 C51 C56 C55 179.5(5) . .
C66 C61 C62 C63 0.0 . .
C67 C61 C62 C63 -178.1(12) . .
C61 C62 C63 C64 0.0 . .
C62 C63 C64 C65 0.0 . .
C63 C64 C65 C66 0.0 . .
C64 C65 C66 C61 0.0 . .
C62 C61 C66 C65 0.0 . .
C67 C61 C66 C65 177.7(14) . .
